data_7211938
loop_
_publ_author_name
'Callear, Samantha K.'
'Hursthouse, Michael B.'
'Threlfall, Terence L.'

_publ_section_title
;
 A systematic study of the crystallisation products of a series of
 dicarboxylic acids with imidazole derivatives
;
_journal_issue 3
_journal_name_full CrystEngComm
_journal_page_first 898
_journal_paper_doi 10.1039/b917191f
_journal_volume 12
_journal_year 2010
_chemical_formula_sum 'C9 H14 N2 O4'
_chemical_formula_weight 214.22
_chemical_name_common 'Glutaric Acid & 4-Methylimidazole'
_chemical_name_systematic
;
Glutaric Acid & 4-Methylimidazole
;
_space_group_IT_number 4
_symmetry_cell_setting monoclinic
_symmetry_space_group_name_Hall 'P 2yb'
_symmetry_space_group_name_H-M 'P 1 21 1'
_atom_sites_solution_hydrogens geom
_atom_sites_solution_primary direct
_atom_sites_solution_secondary difmap
_audit_creation_method SHELXL-97
_cell_angle_alpha 90.00
_cell_angle_beta 96.571(3)
_cell_angle_gamma 90.00
_cell_formula_units_Z 4
_cell_length_a 7.5360(4)
_cell_length_b 14.2180(8)
_cell_length_c 9.7160(6)
_cell_measurement_reflns_used 2417
_cell_measurement_temperature 120(2)
_cell_measurement_theta_max 27.48
_cell_measurement_theta_min 2.91
_cell_volume 1034.20(10)
_computing_cell_refinement 'DENZO (Otwinowski & Minor, 1997) & COLLECT (Hooft, R.W.W., 1998)'
_computing_data_collection 'COLLECT (Hooft, R.W.W., 1998)'
_computing_data_reduction 'DENZO (Otwinowski & Minor, 1997) & COLLECT (Hooft, R.W.W., 1998)'
_computing_structure_refinement 'SHELXL-97 (Sheldrick, 1997)'
_diffrn_ambient_temperature 120(2)
_diffrn_detector_area_resol_mean 9.091
_diffrn_measured_fraction_theta_full 0.998
_diffrn_measured_fraction_theta_max 0.998
_diffrn_measurement_device_type 'Bruker-Nonius 95mm CCD camera on \k-goniostat'
_diffrn_measurement_method '\f & \w scans'
_diffrn_radiation_monochromator '10cm confocal mirrors'
_diffrn_radiation_source 'Bruker-Nonius FR591 rotating anode'
_diffrn_radiation_type MoK\a
_diffrn_radiation_wavelength 0.71073
_diffrn_reflns_av_R_equivalents 0.1295
_diffrn_reflns_av_sigmaI/netI 0.1106
_diffrn_reflns_limit_h_max 9
_diffrn_reflns_limit_h_min -9
_diffrn_reflns_limit_k_max 17
_diffrn_reflns_limit_k_min -18
_diffrn_reflns_limit_l_max 11
_diffrn_reflns_limit_l_min -12
_diffrn_reflns_number 12026
_diffrn_reflns_theta_full 27.48
_diffrn_reflns_theta_max 27.48
_diffrn_reflns_theta_min 3.07
_exptl_absorpt_coefficient_mu 0.109
_exptl_absorpt_correction_T_max 0.9967
_exptl_absorpt_correction_T_min 0.9860
_exptl_absorpt_correction_type multi-scan
_exptl_absorpt_process_details 'SADABS V2.10 (Sheldrick, G.M., 2003)'
_exptl_crystal_colour colourless
_exptl_crystal_density_diffrn 1.376
_exptl_crystal_density_method 'not measured'
_exptl_crystal_description lath
_exptl_crystal_F_000 456
_exptl_crystal_size_max 0.13
_exptl_crystal_size_mid 0.07
_exptl_crystal_size_min 0.03
_refine_diff_density_max 0.269
_refine_diff_density_min -0.235
_refine_diff_density_rms 0.061
_refine_ls_abs_structure_details 'Flack H D (1983), Acta Cryst. A39, 876-881'
_refine_ls_abs_structure_Flack -10(10)
_refine_ls_extinction_method none
_refine_ls_goodness_of_fit_ref 1.038
_refine_ls_hydrogen_treatment constr
_refine_ls_matrix_type full
_refine_ls_number_parameters 281
_refine_ls_number_reflns 2460
_refine_ls_number_restraints 1
_refine_ls_restrained_S_all 1.038
_refine_ls_R_factor_all 0.0980
_refine_ls_R_factor_gt 0.0559
_refine_ls_shift/su_max 0.004
_refine_ls_shift/su_mean 0.000
_refine_ls_structure_factor_coef Fsqd
_refine_ls_weighting_details 'calc w=1/[\s^2^(Fo^2^)+(0.0150P)^2^+0.3727P] where P=(Fo^2^+2Fc^2^)/3'
_refine_ls_weighting_scheme calc
_refine_ls_wR_factor_gt 0.0977
_refine_ls_wR_factor_ref 0.1108
_reflns_number_gt 1739
_reflns_number_total 2460
_reflns_threshold_expression >2sigma(I)
_cod_data_source_file b917191f.txt
_cod_data_source_block 11
_cod_depositor_comments
;
The following automatic conversions were performed:

'_symmetry_cell_setting' value 'Monoclinic' changed to 'monoclinic'
according to /home/saulius/struct/CIF-dictionaries/cif_core.dic
dictionary named 'cif_core.dic' version 2.4.2 from 2011-04-26.

Automatic conversion script
Id: cif_fix_values 1891 2012-01-12 08:04:46Z andrius 
;
_cod_original_sg_symbol_H-M P21
_cod_database_code 7211938

loop_
_symmetry_equiv_pos_as_xyz
'x, y, z'
'-x, y+1/2, -z'

loop_
_atom_site_label
_atom_site_type_symbol
_atom_site_fract_x
_atom_site_fract_y
_atom_site_fract_z
_atom_site_U_iso_or_equiv
_atom_site_adp_type
_atom_site_occupancy
_atom_site_symmetry_multiplicity
_atom_site_calc_flag
_atom_site_refinement_flags
C1 C 0.1071(5) 0.0859(3) -0.2812(5) 0.0231(9) Uani 1 1 d .
C2 C 0.0466(5) 0.1075(3) -0.1425(5) 0.0257(10) Uani 1 1 d .
H2A H 0.1336 0.0799 -0.0695 0.031 Uiso 1 1 calc R
H2B H -0.0696 0.0762 -0.1370 0.031 Uiso 1 1 calc R
C3 C 0.0261(5) 0.2117(3) -0.1111(4) 0.0240(9) Uani 1 1 d .
H3A H -0.0646 0.2397 -0.1810 0.029 Uiso 1 1 calc R
H3B H 0.1410 0.2442 -0.1175 0.029 Uiso 1 1 calc R
C4 C -0.0303(5) 0.2262(3) 0.0330(4) 0.0248(10) Uani 1 1 d .
H4A H -0.1498 0.1980 0.0362 0.030 Uiso 1 1 calc R
H4B H 0.0546 0.1927 0.1013 0.030 Uiso 1 1 calc R
C5 C -0.0371(5) 0.3281(3) 0.0745(4) 0.0249(10) Uani 1 1 d .
O1A O 0.1335(4) 0.1489(2) -0.3651(3) 0.0280(7) Uani 1 1 d .
O1B O 0.1310(4) -0.0011(2) -0.3064(3) 0.0282(8) Uani 1 1 d .
O5A O -0.0847(4) 0.3377(2) 0.1998(3) 0.0334(8) Uani 1 1 d .
H5 H -0.0933 0.3951 0.2183 0.07(2) Uiso 1 1 calc R
O5B O -0.0021(5) 0.3935(2) 0.0030(4) 0.0367(8) Uani 1 1 d .
C22 C 0.2516(6) 0.3639(3) 0.5021(5) 0.0253(10) Uani 1 1 d .
H22 H 0.2859 0.3241 0.4311 0.030 Uiso 1 1 calc R
C24 C 0.1977(5) 0.4902(3) 0.6222(5) 0.0212(10) Uani 1 1 d .
C25 C 0.1551(5) 0.4142(3) 0.6935(5) 0.0252(10) Uani 1 1 d .
H25 H 0.1101 0.4142 0.7809 0.030 Uiso 1 1 calc R
C26 C 0.1864(5) 0.5929(3) 0.6523(5) 0.0268(10) Uani 1 1 d .
H26A H 0.1445 0.6017 0.7432 0.040 Uiso 1 1 calc R
H26B H 0.1026 0.6228 0.5810 0.040 Uiso 1 1 calc R
H26C H 0.3048 0.6214 0.6523 0.040 Uiso 1 1 calc R
N21 N 0.1885(4) 0.3362(3) 0.6168(4) 0.0255(9) Uani 1 1 d .
H21 H 0.1708 0.2774 0.6404 0.025(13) Uiso 1 1 calc R
N23 N 0.2586(4) 0.4574(3) 0.5034(4) 0.0238(8) Uani 1 1 d .
H23 H 0.2963 0.4927 0.4383 0.048(16) Uiso 1 1 calc R
C31 C 0.4226(5) 0.2365(3) 0.1580(5) 0.0231(9) Uani 1 1 d .
C32 C 0.4540(5) 0.3295(3) 0.0907(4) 0.0205(9) Uani 1 1 d .
H32A H 0.3722 0.3348 0.0037 0.025 Uiso 1 1 calc R
H32B H 0.5779 0.3311 0.0660 0.025 Uiso 1 1 calc R
C33 C 0.4256(5) 0.4134(3) 0.1818(5) 0.0231(9) Uani 1 1 d .
H33A H 0.3022 0.4115 0.2074 0.028 Uiso 1 1 calc R
H33B H 0.5085 0.4086 0.2683 0.028 Uiso 1 1 calc R
C34 C 0.4550(6) 0.5068(3) 0.1134(5) 0.0220(9) Uani 1 1 d .
H34A H 0.5770 0.5077 0.0848 0.026 Uiso 1 1 calc R
H34B H 0.3694 0.5123 0.0285 0.026 Uiso 1 1 calc R
C35 C 0.4335(5) 0.5903(3) 0.2038(5) 0.0234(9) Uani 1 1 d .
O31A O 0.4437(4) 0.1611(2) 0.0873(3) 0.0262(7) Uani 1 1 d .
O31B O 0.3755(4) 0.2341(2) 0.2753(3) 0.0300(8) Uani 1 1 d .
O35A O 0.3868(4) 0.5840(2) 0.3194(3) 0.0305(7) Uani 1 1 d .
O35B O 0.4654(4) 0.67408(19) 0.1527(4) 0.0294(8) Uani 1 1 d .
H35 H 0.4911 0.6681 0.0712 0.042(15) Uiso 1 1 calc R
C42 C 0.7018(5) 0.5483(3) 0.6178(4) 0.0249(10) Uani 1 1 d .
H42 H 0.7184 0.6120 0.5928 0.030 Uiso 1 1 calc R
C44 C 0.6923(5) 0.3934(3) 0.6114(4) 0.0221(10) Uani 1 1 d .
C45 C 0.6367(5) 0.4204(4) 0.7322(5) 0.0257(10) Uani 1 1 d .
H45 H 0.5998 0.3804 0.8019 0.031 Uiso 1 1 calc R
C46 C 0.7090(6) 0.2986(3) 0.5512(5) 0.0293(11) Uani 1 1 d .
H46A H 0.6694 0.2512 0.6142 0.044 Uiso 1 1 calc R
H46B H 0.8340 0.2869 0.5377 0.044 Uiso 1 1 calc R
H46C H 0.6346 0.2949 0.4617 0.044 Uiso 1 1 calc R
N41 N 0.6439(4) 0.5189(3) 0.7354(4) 0.0255(8) Uani 1 1 d .
H41 H 0.6153 0.5550 0.8031 0.046(15) Uiso 1 1 calc R
N43 N 0.7319(4) 0.4744(2) 0.5426(4) 0.0217(8) Uani 1 1 d .
H43 H 0.7714 0.4763 0.4608 0.07(2) Uiso 1 1 calc R

loop_
_atom_site_aniso_label
_atom_site_aniso_U_11
_atom_site_aniso_U_22
_atom_site_aniso_U_33
_atom_site_aniso_U_23
_atom_site_aniso_U_13
_atom_site_aniso_U_12
C1 0.0226(19) 0.019(2) 0.028(2) 0.002(2) 0.0033(17) -0.0011(18)
C2 0.027(2) 0.023(3) 0.029(3) -0.004(2) 0.0074(18) 0.0019(17)
C3 0.029(2) 0.021(2) 0.023(2) 0.000(2) 0.0058(18) 0.0004(18)
C4 0.031(2) 0.019(3) 0.025(2) -0.0002(19) 0.0096(18) -0.0003(18)
C5 0.025(2) 0.027(3) 0.023(2) 0.001(2) 0.0036(17) -0.0005(19)
O1A 0.0407(16) 0.0194(16) 0.0259(18) 0.0021(14) 0.0126(14) -0.0027(13)
O1B 0.0447(17) 0.0181(17) 0.0244(18) 0.0012(14) 0.0150(14) 0.0029(12)
O5A 0.0535(19) 0.0227(18) 0.0273(19) -0.0056(15) 0.0190(15) -0.0016(16)
O5B 0.0565(19) 0.026(2) 0.0306(19) -0.0016(17) 0.0175(15) -0.0013(15)
C22 0.032(2) 0.020(2) 0.025(2) -0.0019(19) 0.0089(19) -0.0042(18)
C24 0.024(2) 0.019(3) 0.022(2) -0.0036(19) 0.0067(17) -0.0023(16)
C25 0.030(2) 0.019(2) 0.028(3) -0.001(2) 0.0094(18) -0.001(2)
C26 0.037(2) 0.015(2) 0.029(3) -0.004(2) 0.0064(19) 0.0019(19)
N21 0.036(2) 0.020(2) 0.022(2) -0.0022(18) 0.0100(16) -0.0032(16)
N23 0.0319(19) 0.0190(18) 0.021(2) 0.0006(17) 0.0054(16) -0.0002(15)
C31 0.024(2) 0.023(2) 0.023(2) -0.003(2) 0.0048(17) -0.0029(18)
C32 0.025(2) 0.017(2) 0.020(2) 0.000(2) 0.0053(16) -0.0013(18)
C33 0.029(2) 0.015(2) 0.026(3) -0.004(2) 0.0076(17) -0.0010(19)
C34 0.028(2) 0.019(2) 0.019(2) -0.001(2) 0.0050(18) -0.0031(17)
C35 0.030(2) 0.016(2) 0.025(2) 0.002(2) 0.0058(18) -0.0007(19)
O31A 0.0434(17) 0.0138(14) 0.0238(18) -0.0014(14) 0.0135(14) 0.0025(13)
O31B 0.0510(19) 0.0178(17) 0.0243(18) 0.0004(13) 0.0171(14) -0.0006(14)
O35A 0.0474(16) 0.0214(16) 0.0254(18) 0.0035(15) 0.0151(14) -0.0009(14)
O35B 0.0501(19) 0.0148(15) 0.0260(19) 0.0024(13) 0.0156(15) -0.0031(13)
C42 0.030(2) 0.019(2) 0.028(3) -0.003(2) 0.0099(19) -0.0011(17)
C44 0.024(2) 0.018(3) 0.024(2) 0.004(2) 0.0022(16) -0.0001(17)
C45 0.029(2) 0.024(2) 0.025(3) 0.008(2) 0.0054(18) 0.0003(19)
C46 0.039(3) 0.016(2) 0.034(3) -0.001(2) 0.007(2) 0.0023(18)
N41 0.0333(19) 0.023(2) 0.022(2) -0.0018(17) 0.0082(16) 0.0012(16)
N43 0.0301(18) 0.0151(18) 0.021(2) -0.0005(16) 0.0071(15) -0.0017(15)

loop_
_atom_type_symbol
_atom_type_description
_atom_type_scat_dispersion_real
_atom_type_scat_dispersion_imag
_atom_type_scat_source
C C 0.0033 0.0000 'International Tables Vol C Tables 4.2.6.8 and 6.1.1.4'
H H 0.0000 0.0000 'International Tables Vol C Tables 4.2.6.8 and 6.1.1.4'
N N 0.0061 0.0000 'International Tables Vol C Tables 4.2.6.8 and 6.1.1.4'
O O 0.0106 0.0000 'International Tables Vol C Tables 4.2.6.8 and 6.1.1.4'

loop_
_geom_angle_atom_site_label_1
_geom_angle_atom_site_label_2
_geom_angle_atom_site_label_3
_geom_angle
O1A C1 O1B 122.4(4)
O1A C1 C2 121.9(4)
O1B C1 C2 115.7(4)
C1 C2 C3 115.3(4)
C1 C2 H2A 108.5
C3 C2 H2A 108.5
C1 C2 H2B 108.5
C3 C2 H2B 108.5
H2A C2 H2B 107.5
C2 C3 C4 111.2(4)
C2 C3 H3A 109.4
C4 C3 H3A 109.4
C2 C3 H3B 109.4
C4 C3 H3B 109.4
H3A C3 H3B 108.0
C5 C4 C3 113.5(4)
C5 C4 H4A 108.9
C3 C4 H4A 108.9
C5 C4 H4B 108.9
C3 C4 H4B 108.9
H4A C4 H4B 107.7
O5B C5 O5A 123.6(4)
O5B C5 C4 124.8(4)
O5A C5 C4 111.6(4)
C5 O5A H5 109.5
N21 C22 N23 107.9(4)
N21 C22 H22 126.1
N23 C22 H22 126.1
C25 C24 N23 106.5(4)
C25 C24 C26 131.6(4)
N23 C24 C26 121.9(4)
C24 C25 N21 107.5(4)
C24 C25 H25 126.3
N21 C25 H25 126.3
C24 C26 H26A 109.5
C24 C26 H26B 109.5
H26A C26 H26B 109.5
C24 C26 H26C 109.5
H26A C26 H26C 109.5
H26B C26 H26C 109.5
C22 N21 C25 108.8(4)
C22 N21 H21 125.6
C25 N21 H21 125.6
C22 N23 C24 109.4(4)
C22 N23 H23 125.3
C24 N23 H23 125.3
O31B C31 O31A 122.3(4)
O31B C31 C32 120.1(4)
O31A C31 C32 117.6(3)
C31 C32 C33 113.4(3)
C31 C32 H32A 108.9
C33 C32 H32A 108.9
C31 C32 H32B 108.9
C33 C32 H32B 108.9
H32A C32 H32B 107.7
C34 C33 C32 113.4(3)
C34 C33 H33A 108.9
C32 C33 H33A 108.9
C34 C33 H33B 108.9
C32 C33 H33B 108.9
H33A C33 H33B 107.7
C35 C34 C33 114.0(3)
C35 C34 H34A 108.7
C33 C34 H34A 108.7
C35 C34 H34B 108.7
C33 C34 H34B 108.7
H34A C34 H34B 107.6
O35A C35 O35B 119.8(4)
O35A C35 C34 123.0(4)
O35B C35 C34 117.2(3)
C35 O35B H35 109.5
N43 C42 N41 108.6(4)
N43 C42 H42 125.7
N41 C42 H42 125.7
C45 C44 N43 106.9(4)
C45 C44 C46 130.8(4)
N43 C44 C46 122.3(4)
C44 C45 N41 106.8(4)
C44 C45 H45 126.6
N41 C45 H45 126.6
C44 C46 H46A 109.5
C44 C46 H46B 109.5
H46A C46 H46B 109.5
C44 C46 H46C 109.5
H46A C46 H46C 109.5
H46B C46 H46C 109.5
C42 N41 C45 108.0(4)
C42 N41 H41 126.0
C45 N41 H41 126.0
C42 N43 C44 109.7(3)
C42 N43 H43 125.2
C44 N43 H43 125.2

loop_
_geom_bond_atom_site_label_1
_geom_bond_atom_site_label_2
_geom_bond_distance
C1 O1A 1.243(5)
C1 O1B 1.278(5)
C1 C2 1.503(6)
C2 C3 1.523(6)
C2 H2A 0.9900
C2 H2B 0.9900
C3 C4 1.524(5)
C3 H3A 0.9900
C3 H3B 0.9900
C4 C5 1.506(6)
C4 H4A 0.9900
C4 H4B 0.9900
C5 O5B 1.208(5)
C5 O5A 1.315(5)
O5A H5 0.8400
C22 N21 1.321(5)
C22 N23 1.331(5)
C22 H22 0.9500
C24 C25 1.342(6)
C24 N23 1.371(5)
C24 C26 1.494(6)
C25 N21 1.375(6)
C25 H25 0.9500
C26 H26A 0.9800
C26 H26B 0.9800
C26 H26C 0.9800
N21 H21 0.8800
N23 H23 0.8800
C31 O31B 1.233(5)
C31 O31A 1.293(5)
C31 C32 1.506(6)
C32 C33 1.515(6)
C32 H32A 0.9900
C32 H32B 0.9900
C33 C34 1.513(6)
C33 H33A 0.9900
C33 H33B 0.9900
C34 C35 1.496(6)
C34 H34A 0.9900
C34 H34B 0.9900
C35 O35A 1.218(5)
C35 O35B 1.323(5)
O35B H35 0.8400
C42 N43 1.314(5)
C42 N41 1.336(5)
C42 H42 0.9500
C44 C45 1.347(6)
C44 N43 1.382(5)
C44 C46 1.481(6)
C45 N41 1.401(6)
C45 H45 0.9500
C46 H46A 0.9800
C46 H46B 0.9800
C46 H46C 0.9800
N41 H41 0.8800
N43 H43 0.8800

loop_
_geom_hbond_atom_site_label_D
_geom_hbond_atom_site_label_H
_geom_hbond_atom_site_label_A
_geom_hbond_distance_DH
_geom_hbond_distance_HA
_geom_hbond_distance_DA
_geom_hbond_angle_DHA
_geom_hbond_site_symmetry_A
N23 H23 O35A 0.88 1.91 2.787(5) 170.9 .
O5A H5 O1B 0.84 1.75 2.555(4) 161.3 2
N21 H21 O1A 0.88 1.85 2.704(4) 163.3 1_556
O35B H35 O31A 0.84 1.67 2.511(4) 175.6 2_655
N43 H43 O1B 0.88 1.77 2.646(4) 169.9 2_655
N41 H41 O31A 0.88 1.93 2.784(4) 163.9 2_656
